data_4063927
loop_
_publ_author_name
'Pearson, David M.'
'Conley, Nicholas R.'
'Waymouth, Robert M.'

_publ_section_title
;
 Oxidatively Resistant Ligands for Palladium-Catalyzed Aerobic Alcohol
 Oxidation
;
_journal_issue 6
_journal_name_full Organometallics
_journal_page_first 1445
_journal_paper_doi 10.1021/om101037k
_journal_volume 30
_journal_year 2011
_chemical_formula_moiety 'C20 H13 F N2 O3 Pd'
_chemical_formula_sum 'C20 H13 F N2 O3 Pd'
_chemical_formula_weight 454.72
_chemical_name_systematic
; 
 ? 
;
_space_group_IT_number 14
_symmetry_cell_setting monoclinic
_symmetry_space_group_name_Hall '-P 2ybc'
_symmetry_space_group_name_H-M 'P 1 21/c 1'
_atom_sites_solution_hydrogens geom
_atom_sites_solution_primary direct
_atom_sites_solution_secondary difmap
_audit_creation_method SHELXL-97
_cell_angle_alpha 90.00
_cell_angle_beta 102.423(2)
_cell_angle_gamma 90.00
_cell_formula_units_Z 4
_cell_length_a 7.8370(16)
_cell_length_b 12.144(2)
_cell_length_c 16.824(3)
_cell_measurement_reflns_used 4142
_cell_measurement_temperature 150(2)
_cell_measurement_theta_max 26.87
_cell_measurement_theta_min 2.48
_cell_volume 1563.7(5)
_computing_cell_refinement 'Bruker SAINT v7.34A'
_computing_data_collection 'Bruker APEX-II v2.1-4'
_computing_data_reduction 'Bruker SAINT v7.34A'
_computing_structure_refinement 'SHELXL-97 (Sheldrick, 1997)'
_computing_structure_solution 'SHELXS-97 (Sheldrick, 1990)'
_diffrn_ambient_temperature 150(2)
_diffrn_detector_area_resol_mean 83.33
_diffrn_measured_fraction_theta_full 0.999
_diffrn_measured_fraction_theta_max 0.999
_diffrn_measurement_device_type 'Bruker APEX-II'
_diffrn_measurement_method \w/2\q-scans
_diffrn_radiation_monochromator graphite
_diffrn_radiation_source 'fine-focus sealed tube'
_diffrn_radiation_type MoK\a
_diffrn_radiation_wavelength 0.71073
_diffrn_reflns_av_R_equivalents 0.0452
_diffrn_reflns_av_sigmaI/netI 0.0381
_diffrn_reflns_limit_h_max 10
_diffrn_reflns_limit_h_min -10
_diffrn_reflns_limit_k_max 16
_diffrn_reflns_limit_k_min -16
_diffrn_reflns_limit_l_max 22
_diffrn_reflns_limit_l_min -22
_diffrn_reflns_number 17349
_diffrn_reflns_theta_full 28.28
_diffrn_reflns_theta_max 28.28
_diffrn_reflns_theta_min 2.09
_exptl_absorpt_coefficient_mu 1.224
_exptl_absorpt_correction_T_max 0.9192
_exptl_absorpt_correction_T_min 0.8874
_exptl_absorpt_correction_type numerical
_exptl_absorpt_process_details 'Sheldrick, 2008'
_exptl_crystal_colour yellow
_exptl_crystal_density_diffrn 1.931
_exptl_crystal_density_method 'not measured'
_exptl_crystal_description block
_exptl_crystal_F_000 904
_exptl_crystal_size_max 0.10
_exptl_crystal_size_mid 0.08
_exptl_crystal_size_min 0.07
_refine_diff_density_max 0.782
_refine_diff_density_min -0.505
_refine_diff_density_rms 0.097
_refine_ls_extinction_method none
_refine_ls_goodness_of_fit_ref 1.027
_refine_ls_hydrogen_treatment constr
_refine_ls_matrix_type full
_refine_ls_number_parameters 245
_refine_ls_number_reflns 3884
_refine_ls_number_restraints 0
_refine_ls_restrained_S_all 1.027
_refine_ls_R_factor_all 0.0433
_refine_ls_R_factor_gt 0.0297
_refine_ls_shift/su_max 0.040
_refine_ls_shift/su_mean 0.000
_refine_ls_structure_factor_coef Fsqd
_refine_ls_weighting_details 'calc w=1/[\s^2^(Fo^2^)+(0.0301P)^2^+0.7813P] where P=(Fo^2^+2Fc^2^)/3'
_refine_ls_weighting_scheme calc
_refine_ls_wR_factor_gt 0.0631
_refine_ls_wR_factor_ref 0.0682
_reflns_number_gt 3107
_reflns_number_total 3884
_reflns_threshold_expression >2sigma(I)
_cod_data_source_file om101037k_si_002.cif
_cod_data_source_block '[(odfp-phen)Pd(OAc)O]'
_cod_original_sg_symbol_H-M P2(1)/c
_cod_database_code 4063927

loop_
_symmetry_equiv_pos_as_xyz
'x, y, z'
'-x, y+1/2, -z+1/2'
'-x, -y, -z'
'x, -y-1/2, z-1/2'

loop_
_atom_site_label
_atom_site_type_symbol
_atom_site_fract_x
_atom_site_fract_y
_atom_site_fract_z
_atom_site_U_iso_or_equiv
_atom_site_adp_type
_atom_site_occupancy
_atom_site_symmetry_multiplicity
_atom_site_calc_flag
_atom_site_refinement_flags
Pd1 Pd 0.30021(3) 0.332833(17) 0.458596(12) 0.01538(7) Uani 1 1 d .
F1 F 0.3134(3) 0.75813(15) 0.32555(12) 0.0470(6) Uani 1 1 d .
O1 O 0.3861(3) 0.36366(15) 0.36025(12) 0.0236(4) Uani 1 1 d .
O2 O 0.3435(3) 0.16878(16) 0.44861(12) 0.0225(4) Uani 1 1 d .
O3 O 0.0607(3) 0.13807(17) 0.39556(13) 0.0297(5) Uani 1 1 d .
N1 N 0.2192(3) 0.30996(19) 0.56216(13) 0.0183(5) Uani 1 1 d .
N2 N 0.2656(3) 0.49131(18) 0.47985(13) 0.0149(4) Uani 1 1 d .
C1 C 0.1991(4) 0.2178(2) 0.60183(18) 0.0236(6) Uani 1 1 d .
H1A H 0.2261 0.1494 0.5801 0.028 Uiso 1 1 calc R
C2 C 0.1399(4) 0.2181(3) 0.67418(17) 0.0248(6) Uani 1 1 d .
H2A H 0.1261 0.1507 0.7007 0.030 Uiso 1 1 calc R
C3 C 0.1016(4) 0.3157(2) 0.70692(17) 0.0245(6) Uani 1 1 d .
H3A H 0.0621 0.3165 0.7565 0.029 Uiso 1 1 calc R
C4 C 0.1210(4) 0.4148(2) 0.66683(16) 0.0211(6) Uani 1 1 d .
C5 C 0.1813(3) 0.4077(2) 0.59414(16) 0.0181(6) Uani 1 1 d .
C6 C 0.0842(4) 0.5210(2) 0.69551(17) 0.0239(6) Uani 1 1 d .
H6A H 0.0425 0.5268 0.7443 0.029 Uiso 1 1 calc R
C7 C 0.1078(4) 0.6135(3) 0.65436(17) 0.0240(6) Uani 1 1 d .
H7A H 0.0810 0.6832 0.6742 0.029 Uiso 1 1 calc R
C8 C 0.1730(3) 0.6073(2) 0.58110(16) 0.0199(6) Uani 1 1 d .
C9 C 0.2072(3) 0.5052(2) 0.55084(15) 0.0164(5) Uani 1 1 d .
C10 C 0.2104(4) 0.6997(2) 0.53720(17) 0.0238(6) Uani 1 1 d .
H10A H 0.1929 0.7718 0.5557 0.029 Uiso 1 1 calc R
C11 C 0.2716(4) 0.6854(2) 0.46845(17) 0.0227(6) Uani 1 1 d .
H11A H 0.3004 0.7488 0.4409 0.027 Uiso 1 1 calc R
C12 C 0.2946(3) 0.5799(2) 0.43566(16) 0.0173(5) Uani 1 1 d .
C13 C 0.3487(3) 0.5649(2) 0.35786(16) 0.0158(5) Uani 1 1 d .
C14 C 0.3627(4) 0.6557(2) 0.30572(18) 0.0241(6) Uani 1 1 d .
C15 C 0.4156(4) 0.6514(2) 0.23417(18) 0.0256(6) Uani 1 1 d .
H15A H 0.4207 0.7161 0.2030 0.031 Uiso 1 1 calc R
C16 C 0.4620(4) 0.5499(2) 0.20777(17) 0.0242(6) Uani 1 1 d .
H16A H 0.5018 0.5443 0.1584 0.029 Uiso 1 1 calc R
C17 C 0.4503(4) 0.4582(2) 0.25288(17) 0.0232(6) Uani 1 1 d .
H17A H 0.4824 0.3893 0.2338 0.028 Uiso 1 1 calc R
C18 C 0.3926(3) 0.4611(2) 0.32687(16) 0.0185(6) Uani 1 1 d .
C19 C 0.2088(4) 0.1064(2) 0.42496(16) 0.0206(6) Uani 1 1 d .
C20 C 0.2436(4) -0.0158(2) 0.4376(2) 0.0314(7) Uani 1 1 d .
H20A H 0.1646 -0.0465 0.4698 0.047 Uiso 1 1 calc R
H20B H 0.3649 -0.0272 0.4664 0.047 Uiso 1 1 calc R
H20C H 0.2237 -0.0528 0.3846 0.047 Uiso 1 1 calc R

loop_
_atom_site_aniso_label
_atom_site_aniso_U_11
_atom_site_aniso_U_22
_atom_site_aniso_U_33
_atom_site_aniso_U_23
_atom_site_aniso_U_13
_atom_site_aniso_U_12
Pd1 0.01988(11) 0.00962(11) 0.01812(11) 0.00019(8) 0.00738(7) 0.00037(8)
F1 0.0905(17) 0.0165(10) 0.0450(12) 0.0097(8) 0.0389(12) 0.0128(10)
O1 0.0381(12) 0.0116(10) 0.0263(11) 0.0011(8) 0.0185(9) 0.0017(8)
O2 0.0268(10) 0.0115(10) 0.0312(11) 0.0007(8) 0.0109(8) 0.0011(8)
O3 0.0303(12) 0.0225(12) 0.0356(12) -0.0004(9) 0.0052(10) 0.0024(9)
N1 0.0218(12) 0.0137(12) 0.0205(11) 0.0014(9) 0.0067(9) -0.0012(9)
N2 0.0167(11) 0.0124(11) 0.0158(10) -0.0003(9) 0.0044(8) 0.0002(9)
C1 0.0272(15) 0.0159(15) 0.0286(15) 0.0030(12) 0.0082(12) -0.0004(12)
C2 0.0263(15) 0.0238(16) 0.0250(15) 0.0077(12) 0.0073(12) -0.0030(12)
C3 0.0250(15) 0.0303(18) 0.0194(13) 0.0037(12) 0.0072(11) -0.0031(12)
C4 0.0206(14) 0.0240(16) 0.0190(14) -0.0002(11) 0.0048(11) -0.0003(11)
C5 0.0173(13) 0.0183(15) 0.0189(13) -0.0013(11) 0.0039(11) -0.0003(10)
C6 0.0241(14) 0.0303(18) 0.0185(13) -0.0020(12) 0.0073(11) 0.0042(12)
C7 0.0244(15) 0.0245(16) 0.0219(14) -0.0066(12) 0.0024(12) 0.0049(12)
C8 0.0193(14) 0.0195(15) 0.0197(14) -0.0030(11) 0.0012(11) 0.0021(11)
C9 0.0157(12) 0.0165(13) 0.0163(12) -0.0017(11) 0.0018(10) -0.0021(11)
C10 0.0309(16) 0.0154(14) 0.0249(14) -0.0032(11) 0.0055(12) 0.0048(12)
C11 0.0331(16) 0.0109(15) 0.0251(15) 0.0021(11) 0.0087(12) 0.0038(11)
C12 0.0166(13) 0.0146(14) 0.0201(13) 0.0018(10) 0.0024(11) -0.0003(10)
C13 0.0151(12) 0.0134(14) 0.0193(13) -0.0001(10) 0.0048(10) -0.0014(10)
C14 0.0303(15) 0.0134(15) 0.0302(15) 0.0034(12) 0.0102(12) 0.0006(12)
C15 0.0328(16) 0.0193(16) 0.0264(15) 0.0069(12) 0.0099(13) -0.0023(12)
C16 0.0288(16) 0.0258(16) 0.0207(14) -0.0009(12) 0.0114(12) -0.0037(12)
C17 0.0287(15) 0.0181(15) 0.0256(15) -0.0029(11) 0.0121(12) -0.0003(12)
C18 0.0211(14) 0.0156(14) 0.0186(13) 0.0003(11) 0.0035(11) -0.0018(11)
C19 0.0326(16) 0.0135(14) 0.0184(13) -0.0004(11) 0.0117(12) 0.0021(12)
C20 0.0386(18) 0.0148(16) 0.0403(18) -0.0011(13) 0.0074(14) 0.0005(13)

loop_
_atom_type_symbol
_atom_type_description
_atom_type_scat_dispersion_real
_atom_type_scat_dispersion_imag
_atom_type_scat_source
C C 0.0033 0.0016 'International Tables Vol C Tables 4.2.6.8 and 6.1.1.4'
H H 0.0000 0.0000 'International Tables Vol C Tables 4.2.6.8 and 6.1.1.4'
N N 0.0061 0.0033 'International Tables Vol C Tables 4.2.6.8 and 6.1.1.4'
O O 0.0106 0.0060 'International Tables Vol C Tables 4.2.6.8 and 6.1.1.4'
F F 0.0171 0.0103 'International Tables Vol C Tables 4.2.6.8 and 6.1.1.4'
Pd Pd -0.9988 1.0072 'International Tables Vol C Tables 4.2.6.8 and 6.1.1.4'

loop_
_geom_angle_atom_site_label_1
_geom_angle_atom_site_label_2
_geom_angle_atom_site_label_3
_geom_angle
O1 Pd1 N2 92.99(8)
O1 Pd1 N1 176.45(9)
N2 Pd1 N1 84.05(9)
O1 Pd1 O2 91.36(8)
N2 Pd1 O2 174.49(8)
N1 Pd1 O2 91.48(9)
C18 O1 Pd1 125.89(17)
C19 O2 Pd1 117.40(18)
C1 N1 C5 118.4(2)
C1 N1 Pd1 130.5(2)
C5 N1 Pd1 111.14(18)
C12 N2 C9 120.3(2)
C12 N2 Pd1 128.67(18)
C9 N2 Pd1 110.97(17)
N1 C1 C2 122.3(3)
C3 C2 C1 119.8(3)
C2 C3 C4 119.6(3)
C3 C4 C5 117.2(3)
C3 C4 C6 124.1(3)
C5 C4 C6 118.6(3)
N1 C5 C4 122.7(3)
N1 C5 C9 117.0(2)
C4 C5 C9 120.3(3)
C7 C6 C4 121.2(3)
C6 C7 C8 120.6(3)
C9 C8 C10 116.1(3)
C9 C8 C7 119.7(3)
C10 C8 C7 124.2(3)
N2 C9 C8 123.6(3)
N2 C9 C5 116.8(2)
C8 C9 C5 119.6(2)
C11 C10 C8 119.8(3)
C10 C11 C12 123.0(3)
N2 C12 C11 116.9(2)
N2 C12 C13 120.3(2)
C11 C12 C13 122.8(2)
C14 C13 C18 113.5(2)
C14 C13 C12 121.7(2)
C18 C13 C12 124.7(2)
C15 C14 F1 114.2(2)
C15 C14 C13 126.4(3)
F1 C14 C13 119.4(2)
C14 C15 C16 118.1(3)
C17 C16 C15 119.7(3)
C16 C17 C18 122.9(3)
O1 C18 C17 113.7(2)
O1 C18 C13 127.0(2)
C17 C18 C13 119.3(2)
O3 C19 O2 125.7(3)
O3 C19 C20 119.5(3)
O2 C19 C20 114.9(3)

loop_
_geom_bond_atom_site_label_1
_geom_bond_atom_site_label_2
_geom_bond_distance
Pd1 O1 1.9521(19)
Pd1 N2 1.987(2)
Pd1 N1 1.998(2)
Pd1 O2 2.0340(19)
F1 C14 1.365(3)
O1 C18 1.316(3)
O2 C19 1.291(3)
O3 C19 1.221(3)
N1 C1 1.329(4)
N1 C5 1.362(3)
N2 C12 1.355(3)
N2 C9 1.378(3)
C1 C2 1.393(4)
C2 C3 1.367(4)
C3 C4 1.403(4)
C4 C5 1.405(4)
C4 C6 1.428(4)
C5 C9 1.427(4)
C6 C7 1.353(4)
C7 C8 1.434(4)
C8 C9 1.389(4)
C8 C10 1.408(4)
C10 C11 1.355(4)
C11 C12 1.422(4)
C12 C13 1.471(4)
C13 C14 1.428(4)
C13 C18 1.434(4)
C14 C15 1.356(4)
C15 C16 1.385(4)
C16 C17 1.362(4)
C17 C18 1.414(4)
C19 C20 1.516(4)

loop_
_geom_torsion_atom_site_label_1
_geom_torsion_atom_site_label_2
_geom_torsion_atom_site_label_3
_geom_torsion_atom_site_label_4
_geom_torsion
N2 Pd1 O1 C18 -5.0(2)
N1 Pd1 O1 C18 -38.5(15)
O2 Pd1 O1 C18 178.4(2)
O1 Pd1 O2 C19 -106.28(19)
N2 Pd1 O2 C19 111.6(8)
N1 Pd1 O2 C19 75.85(19)
O1 Pd1 N1 C1 -145.7(13)
N2 Pd1 N1 C1 -179.4(3)
O2 Pd1 N1 C1 -2.6(3)
O1 Pd1 N1 C5 34.0(15)
N2 Pd1 N1 C5 0.39(18)
O2 Pd1 N1 C5 177.16(18)
O1 Pd1 N2 C12 0.8(2)
N1 Pd1 N2 C12 178.8(2)
O2 Pd1 N2 C12 142.9(7)
O1 Pd1 N2 C9 -177.91(17)
N1 Pd1 N2 C9 0.12(17)
O2 Pd1 N2 C9 -35.8(9)
C5 N1 C1 C2 0.4(4)
Pd1 N1 C1 C2 -179.8(2)
N1 C1 C2 C3 -0.5(4)
C1 C2 C3 C4 0.5(4)
C2 C3 C4 C5 -0.5(4)
C2 C3 C4 C6 179.8(3)
C1 N1 C5 C4 -0.4(4)
Pd1 N1 C5 C4 179.8(2)
C1 N1 C5 C9 178.9(2)
Pd1 N1 C5 C9 -0.8(3)
C3 C4 C5 N1 0.5(4)
C6 C4 C5 N1 -179.8(2)
C3 C4 C5 C9 -178.9(2)
C6 C4 C5 C9 0.8(4)
C3 C4 C6 C7 179.2(3)
C5 C4 C6 C7 -0.5(4)
C4 C6 C7 C8 -0.8(4)
C6 C7 C8 C9 1.9(4)
C6 C7 C8 C10 -176.3(3)
C12 N2 C9 C8 0.7(4)
Pd1 N2 C9 C8 179.6(2)
C12 N2 C9 C5 -179.5(2)
Pd1 N2 C9 C5 -0.6(3)
C10 C8 C9 N2 -3.4(4)
C7 C8 C9 N2 178.2(2)
C10 C8 C9 C5 176.8(2)
C7 C8 C9 C5 -1.6(4)
N1 C5 C9 N2 1.0(4)
C4 C5 C9 N2 -179.6(2)
N1 C5 C9 C8 -179.2(2)
C4 C5 C9 C8 0.2(4)
C9 C8 C10 C11 1.8(4)
C7 C8 C10 C11 -180.0(3)
C8 C10 C11 C12 2.4(5)
C9 N2 C12 C11 3.4(4)
Pd1 N2 C12 C11 -175.17(18)
C9 N2 C12 C13 -177.0(2)
Pd1 N2 C12 C13 4.4(4)
C10 C11 C12 N2 -5.1(4)
C10 C11 C12 C13 175.4(3)
N2 C12 C13 C14 173.3(2)
C11 C12 C13 C14 -7.1(4)
N2 C12 C13 C18 -6.9(4)
C11 C12 C13 C18 172.6(3)
C18 C13 C14 C15 -1.7(4)
C12 C13 C14 C15 178.1(3)
C18 C13 C14 F1 175.7(3)
C12 C13 C14 F1 -4.6(4)
F1 C14 C15 C16 -177.7(3)
C13 C14 C15 C16 -0.2(5)
C14 C15 C16 C17 1.2(4)
C15 C16 C17 C18 -0.1(5)
Pd1 O1 C18 C17 -176.11(18)
Pd1 O1 C18 C13 4.1(4)
C16 C17 C18 O1 178.3(3)
C16 C17 C18 C13 -1.9(4)
C14 C13 C18 O1 -177.6(3)
C12 C13 C18 O1 2.6(4)
C14 C13 C18 C17 2.6(4)
C12 C13 C18 C17 -177.1(2)
Pd1 O2 C19 O3 12.6(4)
Pd1 O2 C19 C20 -166.19(19)
